data_4307707
loop_
_publ_author_name
'Kajita, Yuji'
'Arii, Hidekazu'
'Saito, Takahiro'
'Saito, Yamato'
'Nagatomo, Shigenori'
'Kitagawa, Teizo'
'Funahashi, Yasuhiro'
'Ozawa, Tomohiro'
'Masuda, Hideki'

_publ_section_title
;
 Syntheses, Characterization, and Dioxygen Reactivities of Cu(I)
 Complexes with cis,cis-1,3,5-Triaminocyclohexane Derivatives:
 A Cu(III)2O2Intermediate Exhibiting Higher C--H Activation
;
_journal_coden_ASTM INOCAJ
_journal_issue 8
_journal_name_full 'Inorganic Chemistry'
_journal_page_first 3322
_journal_page_last 3335
_journal_paper_doi 10.1021/ic062206s
_journal_volume 46
_journal_year 2007
_chemical_formula_moiety 'C20 H42 Cu F6 N4 Sb '
_chemical_formula_sum 'C20 H42 Cu F6 N4 Sb'
_chemical_formula_weight 637.86
_space_group_IT_number 14
_symmetry_cell_setting monoclinic
_symmetry_Int_Tables_number 14
_symmetry_space_group_name_Hall '-P 2yn'
_symmetry_space_group_name_H-M 'P 1 21/n 1'
_cell_angle_alpha 90.0000
_cell_angle_beta 106.584(5)
_cell_angle_gamma 90.0000
_cell_formula_units_Z 4
_cell_length_a 10.264(6)
_cell_length_b 16.788(10)
_cell_length_c 15.995(8)
_cell_measurement_reflns_used 108
_cell_measurement_temperature 173.1
_cell_measurement_theta_max 31.0
_cell_measurement_theta_min 1.8
_cell_volume 2641(3)
_computing_cell_refinement CrystalClear
_computing_data_collection CrystalClear
_computing_data_reduction CrystalStructure
_computing_publication_material 'CrystalStructure 3.7.0'
_computing_structure_refinement CRYSTALS
_computing_structure_solution SIR92
_diffrn_detector_area_resol_mean 7.31
_diffrn_measured_fraction_theta_full 0.846
_diffrn_measured_fraction_theta_max 0.846
_diffrn_measurement_device_type 'Rigaku Mercury'
_diffrn_measurement_method \w
_diffrn_radiation_type 'Mo K\a'
_diffrn_radiation_wavelength 0.71070
_diffrn_reflns_av_R_equivalents 0.017
_diffrn_reflns_limit_h_max 14
_diffrn_reflns_limit_h_min -12
_diffrn_reflns_limit_k_max 16
_diffrn_reflns_limit_k_min -24
_diffrn_reflns_limit_l_max 22
_diffrn_reflns_limit_l_min -22
_diffrn_reflns_number 20160
_diffrn_reflns_theta_full 31.07
_diffrn_reflns_theta_max 31.07
_exptl_absorpt_coefficient_mu 1.883
_exptl_absorpt_correction_type none
_exptl_crystal_colour colorless
_exptl_crystal_density_diffrn 1.604
_exptl_crystal_density_method 'not measured'
_exptl_crystal_description platelet
_exptl_crystal_F_000 1296.00
_exptl_crystal_size_max 0.35
_exptl_crystal_size_mid 0.35
_exptl_crystal_size_min 0.20
_refine_diff_density_max 0.88
_refine_diff_density_min -0.46
_refine_ls_extinction_method none
_refine_ls_goodness_of_fit_ref 1.158
_refine_ls_hydrogen_treatment refall
_refine_ls_number_parameters 331
_refine_ls_number_reflns 6694
_refine_ls_R_factor_gt 0.0465
_refine_ls_shift/su_max 0.0000
_refine_ls_structure_factor_coef Fsqd
_refine_ls_weighting_details 'w = 1/[0.0052Fo^2^ + 1.0000\s(Fo^2^)]/(4Fo^2^)'
_refine_ls_weighting_scheme calc
_refine_ls_wR_factor_ref 0.1698
_reflns_number_gt 6694
_reflns_number_total 7170
_reflns_threshold_expression F^2^>2.0\s(F^2^)
_cod_data_source_file ic062206srom20061119_102537.cif
_cod_data_source_block '__iBuTACHCuANSbF6'
_cod_original_cell_volume 2642(3)
_cod_original_formula_sum 'C20 H42 Cu F6 N4 Sb '
_cod_database_code 4307707

loop_
_symmetry_equiv_pos_site_id
_symmetry_equiv_pos_as_xyz
1 +X,+Y,+Z
2 1/2-X,1/2+Y,1/2-Z
3 -X,-Y,-Z
4 1/2+X,1/2-Y,1/2+Z

loop_
_atom_site_label
_atom_site_type_symbol
_atom_site_fract_x
_atom_site_fract_y
_atom_site_fract_z
_atom_site_U_iso_or_equiv
_atom_site_adp_type
_atom_site_occupancy
_atom_site_symmetry_multiplicity
_atom_site_calc_flag
_atom_site_refinement_flags
_atom_site_disorder_assembly
_atom_site_disorder_group
Sb(1) Sb 1.435510(10) 0.299610(10) 0.139390(10) 0.02820(7) Uani 1.00 1 d . . .
Cu(1) Cu 0.96399(3) 0.193250(10) 0.16620(2) 0.01928(8) Uani 1.00 1 d . . .
F(1) F 1.3452(2) 0.21817(14) 0.06521(12) 0.0582(5) Uani 1.00 1 d . . .
F(2) F 1.5275(2) 0.37920(12) 0.21653(16) 0.0640(6) Uani 1.00 1 d . . .
F(3) F 1.3312(2) 0.37446(17) 0.06414(17) 0.0893(8) Uani 1.00 1 d . . .
F(4) F 1.53969(18) 0.22277(12) 0.21477(10) 0.0431(4) Uani 1.00 1 d . . .
F(5) F 1.3062(2) 0.29212(11) 0.20217(13) 0.0499(5) Uani 1.00 1 d . . .
F(6) F 1.5697(2) 0.30312(10) 0.07981(14) 0.0494(5) Uani 1.00 1 d . . .
N(1) N 0.82370(14) 0.15101(9) 0.22753(9) 0.0203(3) Uani 1.00 1 d . . .
N(2) N 1.13489(16) 0.13861(9) 0.25741(10) 0.0217(3) Uani 1.00 1 d . . .
N(3) N 0.99279(18) 0.30665(8) 0.23019(11) 0.0198(3) Uani 1.00 1 d . . .
N(4) N 0.9803(2) 0.20212(9) 0.05118(12) 0.0236(3) Uani 1.00 1 d . . .
C(1) C 0.87343(19) 0.16507(11) 0.32385(11) 0.0223(3) Uani 1.00 1 d . . .
C(2) C 1.0071(2) 0.12118(11) 0.36791(11) 0.0243(3) Uani 1.00 1 d . . .
C(3) C 1.1330(2) 0.15592(12) 0.34807(11) 0.0248(3) Uani 1.00 1 d . . .
C(4) C 1.1428(2) 0.24587(11) 0.36517(11) 0.0256(4) Uani 1.00 1 d . . .
C(5) C 1.0128(2) 0.29402(10) 0.32471(12) 0.0224(4) Uani 1.00 1 d . . .
C(6) C 0.8894(2) 0.25442(11) 0.34341(12) 0.0246(4) Uani 1.00 1 d . . .
C(7) C 0.7704(2) 0.06925(11) 0.20766(12) 0.0248(4) Uani 1.00 1 d . . .
C(8) C 0.7497(2) 0.04661(12) 0.11221(11) 0.0250(3) Uani 1.00 1 d . . .
C(9) C 0.7139(2) -0.04201(13) 0.09879(16) 0.0414(5) Uani 1.00 1 d . . .
C(10) C 0.6433(2) 0.09901(13) 0.05064(12) 0.0350(5) Uani 1.00 1 d . . .
C(11) C 1.1463(2) 0.05195(11) 0.24111(12) 0.0279(4) Uani 1.00 1 d . . .
C(12) C 1.1917(2) 0.03515(12) 0.16037(13) 0.0309(4) Uani 1.00 1 d . . .
C(13) C 1.1541(4) -0.04971(19) 0.1287(2) 0.0674(11) Uani 1.00 1 d . . .
C(14) C 1.3438(3) 0.0490(2) 0.1790(2) 0.0540(8) Uani 1.00 1 d . . .
C(15) C 0.8946(2) 0.37188(11) 0.19531(12) 0.0245(3) Uani 1.00 1 d . . .
C(16) C 0.8769(2) 0.39214(11) 0.09998(12) 0.0259(3) Uani 1.00 1 d . . .
C(17) C 0.7794(2) 0.46176(13) 0.07456(16) 0.0401(5) Uani 1.00 1 d . . .
C(18) C 1.0117(2) 0.41069(14) 0.08066(16) 0.0382(5) Uani 1.00 1 d . . .
C(19) C 1.0118(2) 0.21882(12) -0.00980(12) 0.0285(4) Uani 1.00 1 d . . .
C(20) C 1.0542(2) 0.24164(19) -0.08551(14) 0.0443(6) Uani 1.00 1 d . . .
H(1) H 0.7540 0.1890 0.2080 0.024 Uiso 1.00 1 c R . .
H(2) H 1.2019 0.1579 0.2491 0.026 Uiso 1.00 1 c R . .
H(3) H 1.0764 0.3248 0.2241 0.024 Uiso 1.00 1 c R . .
H(4) H 0.8059 0.1454 0.3486 0.027 Uiso 1.00 1 c R . .
H(5) H 1.0213 0.1229 0.4292 0.029 Uiso 1.00 1 c R . .
H(6) H 0.9974 0.0674 0.3487 0.029 Uiso 1.00 1 c R . .
H(7) H 1.2107 0.1316 0.3866 0.028 Uiso 1.00 1 c R . .
H(8) H 1.1671 0.2536 0.4265 0.030 Uiso 1.00 1 c R . .
H(9) H 1.2126 0.2662 0.3430 0.029 Uiso 1.00 1 c R . .
H(10) H 1.0243 0.3449 0.3519 0.027 Uiso 1.00 1 c R . .
H(11) H 0.8973 0.2617 0.4036 0.030 Uiso 1.00 1 c R . .
H(12) H 0.8098 0.2805 0.3093 0.030 Uiso 1.00 1 c R . .
H(13) H 0.6852 0.0659 0.2198 0.031 Uiso 1.00 1 c R . .
H(14) H 0.8324 0.0328 0.2437 0.031 Uiso 1.00 1 c R . .
H(15) H 0.8337 0.0546 0.0995 0.029 Uiso 1.00 1 c R . .
H(21) H 0.6644 0.1045 -0.0032 0.041 Uiso 1.00 1 c R . .
H(19) H 0.6426 0.1499 0.0765 0.041 Uiso 1.00 1 c R . .
H(20) H 0.5564 0.0749 0.0406 0.040 Uiso 1.00 1 c R . .
H(17) H 0.6661 -0.0573 0.1391 0.050 Uiso 1.00 1 c R . .
H(18) H 0.6584 -0.0507 0.0409 0.048 Uiso 1.00 1 c R . .
H(16) H 0.7945 -0.0728 0.1087 0.049 Uiso 1.00 1 c R . .
H(22) H 1.0598 0.0281 0.2338 0.035 Uiso 1.00 1 c R . .
H(23) H 1.2103 0.0291 0.2903 0.035 Uiso 1.00 1 c R . .
H(24) H 1.1456 0.0706 0.1153 0.038 Uiso 1.00 1 c R . .
H(25) H 1.0747 -0.0655 0.1436 0.090 Uiso 1.00 1 c R . .
H(26) H 1.1380 -0.0524 0.0673 0.090 Uiso 1.00 1 c R . .
H(27) H 1.2271 -0.0843 0.1562 0.091 Uiso 1.00 1 c R . .
H(28) H 1.3878 0.0375 0.2385 0.069 Uiso 1.00 1 c R . .
H(29) H 1.3607 0.1029 0.1671 0.069 Uiso 1.00 1 c R . .
H(30) H 1.3785 0.0149 0.1431 0.069 Uiso 1.00 1 c R . .
H(31) H 0.9257 0.4183 0.2290 0.030 Uiso 1.00 1 c R . .
H(32) H 0.8087 0.3567 0.2015 0.029 Uiso 1.00 1 c R . .
H(33) H 0.8370 0.3473 0.0659 0.030 Uiso 1.00 1 c R . .
H(37) H 1.0291 0.4662 0.0877 0.048 Uiso 1.00 1 c R . .
H(39) H 1.0060 0.3953 0.0226 0.048 Uiso 1.00 1 c R . .
H(38) H 1.0832 0.3822 0.1202 0.048 Uiso 1.00 1 c R . .
H(35) H 0.7872 0.4946 0.1241 0.046 Uiso 1.00 1 c R . .
H(34) H 0.8008 0.4919 0.0299 0.047 Uiso 1.00 1 c R . .
H(36) H 0.6890 0.4423 0.0538 0.047 Uiso 1.00 1 c R . .
H(40) H 1.0196 0.2930 -0.1050 0.055 Uiso 1.00 1 c R . .
H(41) H 1.1507 0.2431 -0.0680 0.055 Uiso 1.00 1 c R . .
H(42) H 1.0235 0.2043 -0.1316 0.055 Uiso 1.00 1 c R . .

loop_
_atom_site_aniso_label
_atom_site_aniso_U_11
_atom_site_aniso_U_22
_atom_site_aniso_U_33
_atom_site_aniso_U_12
_atom_site_aniso_U_13
_atom_site_aniso_U_23
Sb(1) 0.02094(14) 0.04064(14) 0.02365(14) 0.00290(4) 0.00739(10) 0.00451(4)
Cu(1) 0.02261(18) 0.02103(16) 0.01504(17) -0.00089(6) 0.00672(12) -0.00011(6)
F(1) 0.0459(10) 0.0875(13) 0.0350(8) -0.0201(10) 0.0014(7) -0.0174(8)
F(2) 0.0647(12) 0.0528(10) 0.0826(14) -0.0151(9) 0.0340(11) -0.0277(9)
F(3) 0.0662(14) 0.1013(17) 0.1014(18) 0.0410(13) 0.0256(13) 0.0723(15)
F(4) 0.0383(8) 0.0540(8) 0.0332(7) 0.0129(7) 0.0040(6) 0.0065(6)
F(5) 0.0321(9) 0.0763(13) 0.0483(10) 0.0049(6) 0.0226(8) 0.0050(7)
F(6) 0.0428(10) 0.0687(12) 0.0463(9) -0.0009(6) 0.0280(9) 0.0034(6)
N(1) 0.0213(6) 0.0233(6) 0.0167(5) -0.0016(5) 0.0059(5) 0.0021(4)
N(2) 0.0197(6) 0.0218(6) 0.0236(6) 0.0014(5) 0.0062(5) -0.0004(5)
N(3) 0.0190(7) 0.0209(6) 0.0188(6) 0.0002(4) 0.0043(5) -0.0003(4)
N(4) 0.0264(9) 0.0278(7) 0.0177(6) 0.0016(5) 0.0083(6) -0.0013(4)
C(1) 0.0247(8) 0.0267(8) 0.0176(6) -0.0004(6) 0.0096(6) 0.0001(5)
C(2) 0.0315(9) 0.0267(8) 0.0149(6) 0.0013(6) 0.0069(6) 0.0032(5)
C(3) 0.0240(8) 0.0290(8) 0.0177(6) 0.0034(6) -0.0001(6) 0.0006(5)
C(4) 0.0261(8) 0.0271(8) 0.0200(7) 0.0026(6) 0.0006(6) -0.0046(6)
C(5) 0.0265(9) 0.0226(7) 0.0169(7) -0.0018(5) 0.0045(6) -0.0040(5)
C(6) 0.0278(8) 0.0287(8) 0.0199(6) -0.0000(6) 0.0109(6) -0.0039(6)
C(7) 0.0273(8) 0.0266(8) 0.0223(7) -0.0076(6) 0.0103(6) 0.0002(6)
C(8) 0.0266(8) 0.0269(8) 0.0205(7) -0.0071(6) 0.0048(6) 0.0008(5)
C(9) 0.0513(13) 0.0288(10) 0.0408(11) -0.0136(9) 0.0081(10) -0.0038(8)
C(10) 0.0385(11) 0.0380(10) 0.0242(8) 0.0010(8) 0.0018(8) 0.0054(7)
C(11) 0.0329(9) 0.0215(7) 0.0314(8) 0.0041(6) 0.0127(7) 0.0010(6)
C(12) 0.0342(10) 0.0266(8) 0.0348(9) 0.0081(7) 0.0146(8) 0.0021(7)
C(13) 0.092(2) 0.0431(15) 0.090(2) -0.0128(15) 0.064(2) -0.0309(16)
C(14) 0.0422(13) 0.0581(17) 0.072(2) 0.0038(12) 0.0336(14) 0.0003(14)
C(15) 0.0288(8) 0.0209(7) 0.0239(7) 0.0046(6) 0.0076(6) 0.0005(5)
C(16) 0.0304(9) 0.0199(7) 0.0251(7) -0.0004(6) 0.0039(6) 0.0008(5)
C(17) 0.0496(13) 0.0302(10) 0.0348(10) 0.0091(9) 0.0028(9) 0.0045(8)
C(18) 0.0439(13) 0.0384(11) 0.0367(10) -0.0011(9) 0.0187(10) 0.0086(8)
C(19) 0.0291(9) 0.0326(9) 0.0230(8) -0.0004(7) 0.0061(7) 0.0007(6)
C(20) 0.0447(13) 0.0653(16) 0.0270(9) -0.0082(11) 0.0166(9) 0.0051(10)

loop_
_atom_type_symbol
_atom_type_description
_atom_type_scat_dispersion_real
_atom_type_scat_dispersion_imag
_atom_type_scat_source
C C 0.003 0.002
;
International Tables for Crystallography
(1992, Vol. C, Tables 4.2.6.8 and 6.1.1.4)
;
H H 0.000 0.000
;
International Tables for Crystallography
(1992, Vol. C, Table 6.1.1.4)
;
Cu Cu 0.320 1.265
;
International Tables for Crystallography
(1992, Vol. C, Tables 4.2.6.8 and 6.1.1.4)
;
F F 0.017 0.010
;
International Tables for Crystallography
(1992, Vol. C, Tables 4.2.6.8 and 6.1.1.4)
;
N N 0.006 0.003
;
International Tables for Crystallography
(1992, Vol. C, Tables 4.2.6.8 and 6.1.1.4)
;
Sb Sb -0.587 1.546
;
International Tables for Crystallography
(1992, Vol. C, Tables 4.2.6.8 and 6.1.1.4)
;

loop_
_geom_angle_atom_site_label_1
_geom_angle_atom_site_label_2
_geom_angle_atom_site_label_3
_geom_angle
_geom_angle_publ_flag
_geom_angle_site_symmetry_1
_geom_angle_site_symmetry_2
_geom_angle_site_symmetry_3
F(1) Sb(1) F(2) 178.33(9) ? . . .
F(1) Sb(1) F(3) 89.65(10) ? . . .
F(1) Sb(1) F(4) 89.62(8) ? . . .
F(1) Sb(1) F(5) 89.58(9) ? . . .
F(1) Sb(1) F(6) 90.19(9) ? . . .
F(2) Sb(1) F(3) 91.90(10) ? . . .
F(2) Sb(1) F(4) 88.83(8) ? . . .
F(2) Sb(1) F(5) 89.75(10) ? . . .
F(2) Sb(1) F(6) 90.40(10) ? . . .
F(3) Sb(1) F(4) 179.26(9) ? . . .
F(3) Sb(1) F(5) 91.56(10) ? . . .
F(3) Sb(1) F(6) 91.17(11) ? . . .
F(4) Sb(1) F(5) 88.31(8) ? . . .
F(4) Sb(1) F(6) 88.95(8) ? . . .
F(5) Sb(1) F(6) 177.25(7) ? . . .
N(1) Cu(1) N(2) 94.32(6) ? . . .
N(1) Cu(1) N(3) 95.57(6) ? . . .
N(1) Cu(1) N(4) 138.23(6) ? . . .
N(2) Cu(1) N(3) 94.63(5) ? . . .
N(2) Cu(1) N(4) 114.32(7) ? . . .
N(3) Cu(1) N(4) 110.78(6) ? . . .
Cu(1) N(1) C(1) 110.63(11) ? . . .
Cu(1) N(1) C(7) 118.52(12) ? . . .
C(1) N(1) C(7) 111.36(14) ? . . .
Cu(1) N(2) C(3) 110.17(11) ? . . .
Cu(1) N(2) C(11) 112.92(10) ? . . .
C(3) N(2) C(11) 112.71(15) ? . . .
Cu(1) N(3) C(5) 108.69(10) ? . . .
Cu(1) N(3) C(15) 119.32(10) ? . . .
C(5) N(3) C(15) 111.74(16) ? . . .
Cu(1) N(4) C(19) 165.23(16) ? . . .
N(1) C(1) C(2) 113.15(15) ? . . .
N(1) C(1) C(6) 110.48(14) ? . . .
C(2) C(1) C(6) 110.21(14) ? . . .
C(1) C(2) C(3) 114.66(15) ? . . .
N(2) C(3) C(2) 112.04(14) ? . . .
N(2) C(3) C(4) 110.40(15) ? . . .
C(2) C(3) C(4) 110.77(17) ? . . .
C(3) C(4) C(5) 116.00(14) ? . . .
N(3) C(5) C(4) 110.85(17) ? . . .
N(3) C(5) C(6) 112.30(14) ? . . .
C(4) C(5) C(6) 110.85(14) ? . . .
C(1) C(6) C(5) 115.55(17) ? . . .
N(1) C(7) C(8) 112.54(16) ? . . .
C(7) C(8) C(9) 109.92(17) ? . . .
C(7) C(8) C(10) 111.82(17) ? . . .
C(9) C(8) C(10) 111.74(16) ? . . .
N(2) C(11) C(12) 112.88(17) ? . . .
C(11) C(12) C(13) 110.2(2) ? . . .
C(11) C(12) C(14) 110.6(2) ? . . .
C(13) C(12) C(14) 110.9(2) ? . . .
N(3) C(15) C(16) 114.54(17) ? . . .
C(15) C(16) C(17) 108.76(18) ? . . .
C(15) C(16) C(18) 113.01(16) ? . . .
C(17) C(16) C(18) 110.73(18) ? . . .
N(4) C(19) C(20) 178.4(2) ? . . .
Cu(1) N(1) H(1) 100.1 ? . . .
C(1) N(1) H(1) 103.7 ? . . .
C(7) N(1) H(1) 111.0 ? . . .
Cu(1) N(2) H(2) 106.7 ? . . .
C(3) N(2) H(2) 109.5 ? . . .
C(11) N(2) H(2) 104.5 ? . . .
Cu(1) N(3) H(3) 104.1 ? . . .
C(5) N(3) H(3) 106.7 ? . . .
C(15) N(3) H(3) 105.2 ? . . .
N(1) C(1) H(4) 107.38(17) ? . . .
C(2) C(1) H(4) 107.69(18) ? . . .
C(6) C(1) H(4) 107.7(2) ? . . .
C(1) C(2) H(5) 108.2(2) ? . . .
C(1) C(2) H(6) 108.05(19) ? . . .
C(3) C(2) H(5) 108.2(2) ? . . .
C(3) C(2) H(6) 108.2(2) ? . . .
H(5) C(2) H(6) 109.5(2) ? . . .
N(2) C(3) H(7) 107.9(2) ? . . .
C(2) C(3) H(7) 107.7(2) ? . . .
C(4) C(3) H(7) 107.89(19) ? . . .
C(3) C(4) H(8) 107.65(19) ? . . .
C(3) C(4) H(9) 107.8(2) ? . . .
C(5) C(4) H(8) 107.7(2) ? . . .
C(5) C(4) H(9) 108.10(19) ? . . .
H(8) C(4) H(9) 109.5(2) ? . . .
N(3) C(5) H(10) 107.56(19) ? . . .
C(4) C(5) H(10) 107.47(19) ? . . .
C(6) C(5) H(10) 107.6(2) ? . . .
C(1) C(6) H(11) 107.8(2) ? . . .
C(1) C(6) H(12) 108.04(19) ? . . .
C(5) C(6) H(11) 107.8(2) ? . . .
C(5) C(6) H(12) 108.1(2) ? . . .
H(11) C(6) H(12) 109.5(2) ? . . .
N(1) C(7) H(13) 108.5(2) ? . . .
N(1) C(7) H(14) 109.01(18) ? . . .
C(8) C(7) H(13) 108.39(18) ? . . .
C(8) C(7) H(14) 108.9(2) ? . . .
H(13) C(7) H(14) 109.5(2) ? . . .
C(7) C(8) H(15) 107.61(18) ? . . .
C(9) C(8) H(15) 107.7(2) ? . . .
C(10) C(8) H(15) 107.9(2) ? . . .
C(8) C(9) H(17) 108.5 ? . . .
C(8) C(9) H(18) 109.8(2) ? . . .
C(8) C(9) H(16) 110.0(2) ? . . .
H(17) C(9) H(18) 109.8 ? . . .
H(17) C(9) H(16) 109.5 ? . . .
H(18) C(9) H(16) 109.3(3) ? . . .
C(8) C(10) H(21) 109.6(2) ? . . .
C(8) C(10) H(19) 109.3 ? . . .
C(8) C(10) H(20) 109.2(2) ? . . .
H(21) C(10) H(19) 109.8 ? . . .
H(21) C(10) H(20) 109.5(2) ? . . .
H(19) C(10) H(20) 109.5 ? . . .
N(2) C(11) H(22) 108.4(2) ? . . .
N(2) C(11) H(23) 108.67(19) ? . . .
C(12) C(11) H(22) 108.7(2) ? . . .
C(12) C(11) H(23) 108.7(2) ? . . .
H(22) C(11) H(23) 109.5(2) ? . . .
C(11) C(12) H(24) 108.8(2) ? . . .
C(13) C(12) H(24) 108.0(2) ? . . .
C(14) C(12) H(24) 108.3(2) ? . . .
C(12) C(13) H(25) 109.3 ? . . .
C(12) C(13) H(26) 110.0(3) ? . . .
C(12) C(13) H(27) 109.0(3) ? . . .
H(25) C(13) H(26) 109.7 ? . . .
H(25) C(13) H(27) 109.5 ? . . .
H(26) C(13) H(27) 109.4(5) ? . . .
C(12) C(14) H(28) 109.4 ? . . .
C(12) C(14) H(29) 110.0(3) ? . . .
C(12) C(14) H(30) 109.3(3) ? . . .
H(28) C(14) H(29) 109.5 ? . . .
H(28) C(14) H(30) 109.3 ? . . .
H(29) C(14) H(30) 109.4(5) ? . . .
N(3) C(15) H(31) 108.1 ? . . .
N(3) C(15) H(32) 108.3 ? . . .
C(16) C(15) H(31) 108.0 ? . . .
C(16) C(15) H(32) 108.4 ? . . .
H(31) C(15) H(32) 109.5 ? . . .
C(15) C(16) H(33) 107.8 ? . . .
C(17) C(16) H(33) 108.2 ? . . .
C(18) C(16) H(33) 108.1 ? . . .
C(16) C(17) H(35) 109.4 ? . . .
C(16) C(17) H(34) 109.5 ? . . .
C(16) C(17) H(36) 109.4 ? . . .
H(35) C(17) H(34) 109.6 ? . . .
H(35) C(17) H(36) 109.5 ? . . .
H(34) C(17) H(36) 109.4 ? . . .
C(16) C(18) H(37) 109.0 ? . . .
C(16) C(18) H(39) 109.6 ? . . .
C(16) C(18) H(38) 109.5 ? . . .
H(37) C(18) H(39) 109.8 ? . . .
H(37) C(18) H(38) 109.5 ? . . .
H(39) C(18) H(38) 109.6 ? . . .
C(19) C(20) H(40) 110.0 ? . . .
C(19) C(20) H(41) 107.3 ? . . .
C(19) C(20) H(42) 111.1 ? . . .
H(40) C(20) H(41) 109.5 ? . . .
H(40) C(20) H(42) 109.5 ? . . .
H(41) C(20) H(42) 109.5 ? . . .

loop_
_geom_bond_atom_site_label_1
_geom_bond_atom_site_label_2
_geom_bond_distance
_geom_bond_publ_flag
_geom_bond_site_symmetry_1
_geom_bond_site_symmetry_2
Sb(1) F(1) 1.873(2) ? . .
Sb(1) F(2) 1.880(2) ? . .
Sb(1) F(3) 1.854(2) ? . .
Sb(1) F(4) 1.8776(17) ? . .
Sb(1) F(5) 1.883(2) ? . .
Sb(1) F(6) 1.886(2) ? . .
Cu(1) N(1) 2.0845(17) ? . .
Cu(1) N(2) 2.1415(14) ? . .
Cu(1) N(3) 2.1416(14) ? . .
Cu(1) N(4) 1.900(2) ? . .
N(1) C(1) 1.497(2) ? . .
N(1) C(7) 1.478(2) ? . .
N(2) C(3) 1.485(2) ? . .
N(2) C(11) 1.489(2) ? . .
N(3) C(5) 1.482(2) ? . .
N(3) C(15) 1.485(2) ? . .
N(4) C(19) 1.147(3) ? . .
C(1) C(2) 1.540(2) ? . .
C(1) C(6) 1.532(2) ? . .
C(2) C(3) 1.531(3) ? . .
C(3) C(4) 1.533(2) ? . .
C(4) C(5) 1.536(2) ? . .
C(5) C(6) 1.533(3) ? . .
C(7) C(8) 1.528(2) ? . .
C(8) C(9) 1.533(3) ? . .
C(8) C(10) 1.524(2) ? . .
C(11) C(12) 1.519(3) ? . .
C(12) C(13) 1.524(3) ? . .
C(12) C(14) 1.522(3) ? . .
C(15) C(16) 1.522(2) ? . .
C(16) C(17) 1.517(3) ? . .
C(16) C(18) 1.534(3) ? . .
C(19) C(20) 1.450(3) ? . .
N(1) H(1) 0.943 ? . .
N(2) H(2) 0.805 ? . .
N(3) H(3) 0.942 ? . .
C(1) H(4) 0.950(2) ? . .
C(2) H(5) 0.950(2) ? . .
C(2) H(6) 0.950(2) ? . .
C(3) H(7) 0.950(2) ? . .
C(4) H(8) 0.950(2) ? . .
C(4) H(9) 0.950(3) ? . .
C(5) H(10) 0.950(2) ? . .
C(6) H(11) 0.950(2) ? . .
C(6) H(12) 0.950(2) ? . .
C(7) H(13) 0.950(3) ? . .
C(7) H(14) 0.950(2) ? . .
C(8) H(15) 0.950(3) ? . .
C(9) H(17) 0.950 ? . .
C(9) H(18) 0.950(3) ? . .
C(9) H(16) 0.950(3) ? . .
C(10) H(21) 0.950(3) ? . .
C(10) H(19) 0.950 ? . .
C(10) H(20) 0.950(3) ? . .
C(11) H(22) 0.950(3) ? . .
C(11) H(23) 0.950(2) ? . .
C(12) H(24) 0.950(2) ? . .
C(13) H(25) 0.950 ? . .
C(13) H(26) 0.950(6) ? . .
C(13) H(27) 0.950(5) ? . .
C(14) H(28) 0.950 ? . .
C(14) H(29) 0.950(4) ? . .
C(14) H(30) 0.950(5) ? . .
C(15) H(31) 0.950 ? . .
C(15) H(32) 0.950 ? . .
C(16) H(33) 0.950 ? . .
C(17) H(35) 0.950 ? . .
C(17) H(34) 0.950 ? . .
C(17) H(36) 0.950 ? . .
C(18) H(37) 0.950 ? . .
C(18) H(39) 0.950 ? . .
C(18) H(38) 0.950 ? . .
C(20) H(40) 0.950 ? . .
C(20) H(41) 0.950 ? . .
C(20) H(42) 0.950 ? . .

loop_
_geom_contact_atom_site_label_1
_geom_contact_atom_site_label_2
_geom_contact_distance
_geom_contact_publ_flag
_geom_contact_site_symmetry_1
_geom_contact_site_symmetry_2
F(1) C(14) 3.375(4) ? . .
F(1) C(19) 3.288(3) ? . .
F(1) C(20) 3.283(3) ? . .
F(2) C(11) 3.569(3) ? . 75502
F(3) C(17) 3.512(3) ? . 76503
F(3) C(18) 3.419(4) ? . .
F(4) N(1) 3.107(2) ? . 65501
F(4) C(1) 3.508(2) ? . 65501
F(4) C(7) 3.524(2) ? . 65501
F(4) C(14) 3.495(3) ? . .
F(4) C(20) 3.211(3) ? . 55504
F(5) N(2) 3.377(2) ? . .
F(5) N(3) 3.382(2) ? . .
F(5) C(4) 3.566(3) ? . .
F(6) C(2) 3.503(2) ? . 55404
F(6) C(10) 3.568(2) ? . 65501
F(6) C(15) 3.514(2) ? . 65501
F(6) C(16) 3.420(3) ? . 65501
F(6) C(17) 3.440(3) ? . 65501
N(1) F(4) 3.107(2) ? . 45501
N(2) F(5) 3.377(2) ? . .
N(3) F(5) 3.382(2) ? . .
C(1) F(4) 3.508(2) ? . 45501
C(2) F(6) 3.503(2) ? . 45504
C(4) F(5) 3.566(3) ? . .
C(7) F(4) 3.524(2) ? . 45501
C(10) F(6) 3.568(2) ? . 45501
C(11) F(2) 3.569(3) ? . 74502
C(13) C(19) 3.568(4) ? . 75503
C(14) F(1) 3.375(4) ? . .
C(14) F(4) 3.495(3) ? . .
C(15) F(6) 3.514(2) ? . 45501
C(16) F(6) 3.420(3) ? . 45501
C(17) F(3) 3.512(3) ? . 76503
C(17) F(6) 3.440(3) ? . 45501
C(18) F(3) 3.419(4) ? . .
C(19) F(1) 3.288(3) ? . .
C(19) C(13) 3.568(4) ? . 75503
C(20) F(1) 3.283(3) ? . .
C(20) F(4) 3.211(3) ? . 45404
Sb(1) H(29) 3.448(3) ? . .
Sb(1) H(42) 3.515 ? . 55504
F(1) H(11) 2.806(3) ? . 55404
F(1) H(19) 3.216 ? . 65501
F(1) H(20) 3.335(3) ? . 65501
F(1) H(18) 3.278(3) ? . 75503
F(1) H(24) 3.452(3) ? . .
F(1) H(29) 2.506(4) ? . .
F(1) H(41) 2.505 ? . .
F(2) H(6) 3.314(2) ? . 75502
F(2) H(12) 3.300(2) ? . 65501
F(2) H(14) 2.932(2) ? . 75502
F(2) H(17) 3.495 ? . 75502
F(2) H(16) 2.981(3) ? . 75502
F(2) H(22) 2.845(3) ? . 75502
F(2) H(23) 3.486(3) ? . 75502
F(2) H(25) 2.882 ? . 75502
F(2) H(32) 2.988 ? . 65501
F(2) H(42) 2.816 ? . 55504
F(3) H(4) 3.399(3) ? . 55404
F(3) H(5) 3.297(3) ? . 55404
F(3) H(23) 3.593(3) ? . 75502
F(3) H(37) 3.578 ? . .
F(3) H(39) 3.231 ? . .
F(3) H(38) 2.933 ? . .
F(3) H(34) 2.824 ? . 76503
F(3) H(36) 3.583 ? . 76503
F(3) H(41) 3.244 ? . .
F(4) H(1) 2.303 ? . 65501
F(4) H(4) 3.224(2) ? . 65501
F(4) H(12) 2.919(2) ? . 65501
F(4) H(13) 3.018(2) ? . 65501
F(4) H(19) 2.973 ? . 65501
F(4) H(28) 3.549 ? . .
F(4) H(29) 2.684(3) ? . .
F(4) H(40) 2.959 ? . 55504
F(4) H(41) 3.382 ? . 55504
F(4) H(42) 2.793 ? . 55504
F(5) H(2) 2.692 ? . .
F(5) H(3) 2.542 ? . .
F(5) H(9) 2.724(3) ? . .
F(5) H(25) 3.402 ? . 75502
F(5) H(27) 3.162(4) ? . 75502
F(5) H(29) 3.301(3) ? . .
F(5) H(38) 2.744 ? . .
F(5) H(40) 3.534 ? . 55504
F(5) H(42) 2.943 ? . 55504
F(6) H(1) 3.039 ? . 65501
F(6) H(5) 2.629(2) ? . 55404
F(6) H(8) 3.052(3) ? . 55404
F(6) H(11) 3.068(2) ? . 55404
F(6) H(19) 2.683 ? . 65501
F(6) H(32) 2.808 ? . 65501
F(6) H(33) 2.912 ? . 65501
F(6) H(36) 2.724 ? . 65501
N(3) H(27) 3.456(4) ? . 75502
N(4) H(8) 3.347(2) ? . 45404
N(4) H(26) 3.173(3) ? . 75503
C(1) H(35) 3.519 ? . 64502
C(1) H(41) 3.585 ? . 45504
C(2) H(36) 3.208 ? . 55504
C(3) H(33) 3.517 ? . 55504
C(3) H(36) 3.577 ? . 55504
C(4) H(21) 3.244(2) ? . 55504
C(4) H(27) 3.209(4) ? . 75502
C(5) H(21) 3.234(2) ? . 55504
C(5) H(17) 3.247 ? . 65502
C(5) H(27) 3.307(4) ? . 75502
C(6) H(17) 3.238 ? . 65502
C(6) H(41) 3.161 ? . 45504
C(7) H(31) 3.558 ? . 64502
C(7) H(35) 3.173 ? . 64502
C(8) H(26) 3.387(5) ? . 75503
C(9) H(10) 3.362(3) ? . 64502
C(9) H(11) 3.485(3) ? . 64502
C(9) H(12) 3.362(3) ? . 64502
C(9) H(20) 3.073(3) ? . 65503
C(9) H(31) 3.512 ? . 64502
C(10) H(8) 3.225(3) ? . 45404
C(10) H(10) 3.204(2) ? . 45404
C(10) H(18) 3.130(3) ? . 65503
C(10) H(26) 3.410(5) ? . 75503
C(10) H(30) 3.594(4) ? . 75503
C(13) H(9) 3.357(3) ? . 74502
C(13) H(21) 3.238(5) ? . 75503
C(13) H(42) 3.179 ? . 75503
C(14) H(13) 3.388(3) ? . 65501
C(14) H(20) 3.551(4) ? . 65501
C(14) H(18) 3.511(4) ? . 75503
C(14) H(31) 3.254 ? . 74502
C(15) H(17) 3.124 ? . 65502
C(15) H(28) 3.534 ? . 75502
C(16) H(7) 3.376(2) ? . 45404
C(17) H(4) 3.521(3) ? . 65502
C(17) H(5) 3.305(2) ? . 45404
C(17) H(7) 3.284(3) ? . 45404
C(18) H(28) 3.501 ? . 75502
C(18) H(37) 3.324 ? . 76503
C(18) H(34) 3.384 ? . 76503
C(19) H(8) 3.423(2) ? . 45404
C(19) H(9) 3.303(2) ? . 45404
C(19) H(25) 3.303 ? . 75503
C(19) H(26) 3.194(4) ? . 75503
C(20) H(4) 3.597(3) ? . 55404
C(20) H(9) 3.366(3) ? . 45404
C(20) H(11) 3.576(3) ? . 55404
C(20) H(12) 3.518(3) ? . 55404
C(20) H(16) 3.303(4) ? . 75503
C(20) H(25) 3.265 ? . 75503
H(1) F(4) 2.303 ? . 45501
H(1) F(6) 3.039 ? . 45501
H(2) F(5) 2.692 ? . .
H(2) H(40) 3.524 ? . 55504
H(3) F(5) 2.542 ? . .
H(3) H(27) 2.804 ? . 75502
H(4) F(3) 3.399(3) ? . 45504
H(4) F(4) 3.224(2) ? . 45501
H(4) C(17) 3.521(3) ? . 64502
H(4) C(20) 3.597(3) ? . 45504
H(4) H(35) 2.784 ? . 64502
H(4) H(34) 3.583 ? . 64502
H(4) H(40) 3.391 ? . 45504
H(4) H(41) 3.005 ? . 45504
H(5) F(3) 3.297(3) ? . 45504
H(5) F(6) 2.629(2) ? . 45504
H(5) C(17) 3.305(2) ? . 55504
H(5) H(33) 3.389 ? . 55504
H(5) H(34) 3.449 ? . 55504
H(5) H(36) 2.484 ? . 55504
H(6) F(2) 3.314(2) ? . 74502
H(6) H(35) 3.308 ? . 64502
H(6) H(36) 3.494 ? . 64502
H(6) H(36) 3.312 ? . 55504
H(7) C(16) 3.376(2) ? . 55504
H(7) C(17) 3.284(3) ? . 55504
H(7) H(33) 2.812 ? . 55504
H(7) H(39) 3.219 ? . 55504
H(7) H(34) 3.033 ? . 55504
H(7) H(36) 3.013 ? . 55504
H(7) H(40) 3.382 ? . 55504
H(8) F(6) 3.052(3) ? . 45504
H(8) N(4) 3.347(2) ? . 55504
H(8) C(10) 3.225(3) ? . 55504
H(8) C(19) 3.423(2) ? . 55504
H(8) H(21) 2.638(2) ? . 55504
H(8) H(19) 2.964 ? . 55504
H(8) H(27) 3.341(4) ? . 75502
H(8) H(33) 2.944 ? . 55504
H(9) F(5) 2.724(3) ? . .
H(9) C(13) 3.357(3) ? . 75502
H(9) C(19) 3.303(2) ? . 55504
H(9) C(20) 3.366(3) ? . 55504
H(9) H(21) 3.421(3) ? . 55504
H(9) H(25) 3.539 ? . 75502
H(9) H(26) 3.525(3) ? . 75502
H(9) H(27) 2.584(3) ? . 75502
H(9) H(40) 3.180 ? . 55504
H(9) H(42) 3.138 ? . 55504
H(10) C(9) 3.362(3) ? . 65502
H(10) C(10) 3.204(2) ? . 55504
H(10) H(21) 2.502(2) ? . 55504
H(10) H(19) 3.448 ? . 55504
H(10) H(20) 3.235(2) ? . 55504
H(10) H(17) 2.588 ? . 65502
H(10) H(18) 3.371(3) ? . 65502
H(10) H(27) 2.852(5) ? . 75502
H(10) H(30) 3.017(3) ? . 75502
H(11) F(1) 2.806(3) ? . 45504
H(11) F(6) 3.068(2) ? . 45504
H(11) C(9) 3.485(3) ? . 65502
H(11) C(20) 3.576(3) ? . 45504
H(11) H(21) 3.529(3) ? . 55504
H(11) H(19) 3.495 ? . 55504
H(11) H(20) 3.600(2) ? . 55504
H(11) H(17) 3.142 ? . 65502
H(11) H(18) 3.366(3) ? . 65502
H(11) H(16) 3.379(3) ? . 65502
H(11) H(41) 2.697 ? . 45504
H(12) F(2) 3.300(2) ? . 45501
H(12) F(4) 2.919(2) ? . 45501
H(12) C(9) 3.362(3) ? . 65502
H(12) C(20) 3.518(3) ? . 45504
H(12) H(17) 2.835 ? . 65502
H(12) H(16) 3.120(3) ? . 65502
H(12) H(41) 2.916 ? . 45504
H(12) H(42) 3.345 ? . 45504
H(13) F(4) 3.018(2) ? . 45501
H(13) C(14) 3.388(3) ? . 45501
H(13) H(28) 3.188 ? . 45501
H(13) H(29) 3.254(3) ? . 45501
H(13) H(30) 3.153(3) ? . 45501
H(13) H(31) 2.938 ? . 64502
H(13) H(35) 2.710 ? . 64502
H(14) F(2) 2.932(2) ? . 74502
H(14) H(31) 3.400 ? . 64502
H(14) H(32) 3.511 ? . 64502
H(14) H(35) 2.805 ? . 64502
H(15) H(26) 2.765(5) ? . 75503
H(21) C(4) 3.244(2) ? . 45404
H(21) C(5) 3.234(2) ? . 45404
H(21) C(13) 3.238(5) ? . 75503
H(21) H(8) 2.638(2) ? . 45404
H(21) H(9) 3.421(3) ? . 45404
H(21) H(10) 2.502(2) ? . 45404
H(21) H(11) 3.529(3) ? . 45404
H(21) H(17) 3.557 ? . 65503
H(21) H(18) 3.319(3) ? . 65503
H(21) H(26) 2.669(5) ? . 75503
H(21) H(27) 2.985(5) ? . 75503
H(21) H(30) 2.943(4) ? . 75503
H(19) F(1) 3.216 ? . 45501
H(19) F(4) 2.973 ? . 45501
H(19) F(6) 2.683 ? . 45501
H(19) H(8) 2.964 ? . 45404
H(19) H(10) 3.448 ? . 45404
H(19) H(11) 3.495 ? . 45404
H(19) H(18) 3.540 ? . 65503
H(20) F(1) 3.335(3) ? . 45501
H(20) C(9) 3.073(3) ? . 65503
H(20) C(14) 3.551(4) ? . 45501
H(20) H(10) 3.235(2) ? . 45404
H(20) H(11) 3.600(2) ? . 45404
H(20) H(20) 2.915(3) ? . 65503
H(20) H(17) 3.133 ? . 65503
H(20) H(18) 2.255(3) ? . 65503
H(20) H(29) 3.267(4) ? . 45501
H(20) H(30) 2.958(4) ? . 45501
H(20) H(30) 3.532(4) ? . 75503
H(17) F(2) 3.495 ? . 74502
H(17) C(5) 3.247 ? . 64502
H(17) C(6) 3.238 ? . 64502
H(17) C(15) 3.124 ? . 64502
H(17) H(10) 2.588 ? . 64502
H(17) H(11) 3.142 ? . 64502
H(17) H(12) 2.835 ? . 64502
H(17) H(21) 3.557 ? . 65503
H(17) H(20) 3.133 ? . 65503
H(17) H(30) 3.208 ? . 45501
H(17) H(31) 2.577 ? . 64502
H(17) H(32) 2.877 ? . 64502
H(18) F(1) 3.278(3) ? . 75503
H(18) C(10) 3.130(3) ? . 65503
H(18) C(14) 3.511(4) ? . 75503
H(18) H(10) 3.371(3) ? . 64502
H(18) H(11) 3.366(3) ? . 64502
H(18) H(21) 3.319(3) ? . 65503
H(18) H(19) 3.540 ? . 65503
H(18) H(20) 2.255(3) ? . 65503
H(18) H(18) 3.572(3) ? . 65503
H(18) H(26) 3.525(5) ? . 75503
H(18) H(29) 3.392(4) ? . 75503
H(18) H(30) 2.921(4) ? . 75503
H(16) F(2) 2.981(3) ? . 74502
H(16) C(20) 3.303(4) ? . 75503
H(16) H(11) 3.379(3) ? . 64502
H(16) H(12) 3.120(3) ? . 64502
H(16) H(41) 3.021 ? . 75503
H(16) H(42) 2.847 ? . 75503
H(22) F(2) 2.845(3) ? . 74502
H(23) F(2) 3.486(3) ? . 74502
H(23) F(3) 3.593(3) ? . 74502
H(23) H(37) 3.017 ? . 74502
H(23) H(38) 3.301 ? . 74502
H(24) F(1) 3.452(3) ? . .
H(24) H(26) 3.499(4) ? . 75503
H(25) F(2) 2.882 ? . 74502
H(25) F(5) 3.402 ? . 74502
H(25) C(19) 3.303 ? . 75503
H(25) C(20) 3.265 ? . 75503
H(25) H(9) 3.539 ? . 74502
H(25) H(42) 2.525 ? . 75503
H(26) N(4) 3.173(3) ? . 75503
H(26) C(8) 3.387(5) ? . 75503
H(26) C(10) 3.410(5) ? . 75503
H(26) C(19) 3.194(4) ? . 75503
H(26) H(9) 3.525(3) ? . 74502
H(26) H(15) 2.765(5) ? . 75503
H(26) H(21) 2.669(5) ? . 75503
H(26) H(18) 3.525(5) ? . 75503
H(26) H(24) 3.499(4) ? . 75503
H(26) H(26) 3.503(5) ? . 75503
H(26) H(42) 3.358 ? . 75503
H(27) F(5) 3.162(4) ? . 74502
H(27) N(3) 3.456(4) ? . 74502
H(27) C(4) 3.209(4) ? . 74502
H(27) C(5) 3.307(4) ? . 74502
H(27) H(3) 2.804 ? . 74502
H(27) H(8) 3.341(4) ? . 74502
H(27) H(9) 2.584(3) ? . 74502
H(27) H(10) 2.852(5) ? . 74502
H(27) H(21) 2.985(5) ? . 75503
H(27) H(31) 3.513 ? . 74502
H(27) H(38) 3.595 ? . 74502
H(27) H(42) 3.202 ? . 75503
H(28) F(4) 3.549 ? . .
H(28) C(15) 3.534 ? . 74502
H(28) C(18) 3.501 ? . 74502
H(28) H(13) 3.188 ? . 65501
H(28) H(31) 2.714 ? . 74502
H(28) H(37) 2.921 ? . 74502
H(28) H(38) 3.407 ? . 74502
H(28) H(35) 3.506 ? . 74502
H(29) Sb(1) 3.448(3) ? . .
H(29) F(1) 2.506(4) ? . .
H(29) F(4) 2.684(3) ? . .
H(29) F(5) 3.301(3) ? . .
H(29) H(13) 3.254(3) ? . 65501
H(29) H(20) 3.267(4) ? . 65501
H(29) H(18) 3.392(4) ? . 75503
H(30) C(10) 3.594(4) ? . 75503
H(30) H(10) 3.017(3) ? . 74502
H(30) H(13) 3.153(3) ? . 65501
H(30) H(21) 2.943(4) ? . 75503
H(30) H(20) 2.958(4) ? . 65501
H(30) H(20) 3.532(4) ? . 75503
H(30) H(17) 3.208 ? . 65501
H(30) H(18) 2.921(4) ? . 75503
H(30) H(31) 2.916 ? . 74502
H(31) C(7) 3.558 ? . 65502
H(31) C(9) 3.512 ? . 65502
H(31) C(14) 3.254 ? . 75502
H(31) H(13) 2.938 ? . 65502
H(31) H(14) 3.400 ? . 65502
H(31) H(17) 2.577 ? . 65502
H(31) H(27) 3.513 ? . 75502
H(31) H(28) 2.714 ? . 75502
H(31) H(30) 2.916 ? . 75502
H(32) F(2) 2.988 ? . 45501
H(32) F(6) 2.808 ? . 45501
H(32) H(14) 3.511 ? . 65502
H(32) H(17) 2.877 ? . 65502
H(33) F(6) 2.912 ? . 45501
H(33) C(3) 3.517 ? . 45404
H(33) H(5) 3.389 ? . 45404
H(33) H(7) 2.812 ? . 45404
H(33) H(8) 2.944 ? . 45404
H(37) F(3) 3.578 ? . .
H(37) C(18) 3.324 ? . 76503
H(37) H(23) 3.017 ? . 75502
H(37) H(28) 2.921 ? . 75502
H(37) H(37) 2.924 ? . 76503
H(37) H(39) 2.877 ? . 76503
H(37) H(34) 2.993 ? . 76503
H(39) F(3) 3.231 ? . .
H(39) H(7) 3.219 ? . 45404
H(39) H(37) 2.877 ? . 76503
H(39) H(39) 3.582 ? . 76503
H(39) H(34) 3.029 ? . 76503
H(38) F(3) 2.933 ? . .
H(38) F(5) 2.744 ? . .
H(38) H(23) 3.301 ? . 75502
H(38) H(27) 3.595 ? . 75502
H(38) H(28) 3.407 ? . 75502
H(35) C(1) 3.519 ? . 65502
H(35) C(7) 3.173 ? . 65502
H(35) H(4) 2.784 ? . 65502
H(35) H(6) 3.308 ? . 65502
H(35) H(13) 2.710 ? . 65502
H(35) H(14) 2.805 ? . 65502
H(35) H(28) 3.506 ? . 75502
H(34) F(3) 2.824 ? . 76503
H(34) C(18) 3.384 ? . 76503
H(34) H(4) 3.583 ? . 65502
H(34) H(5) 3.449 ? . 45404
H(34) H(7) 3.033 ? . 45404
H(34) H(37) 2.993 ? . 76503
H(34) H(39) 3.029 ? . 76503
H(36) F(3) 3.583 ? . 76503
H(36) F(6) 2.724 ? . 45501
H(36) C(2) 3.208 ? . 45404
H(36) C(3) 3.577 ? . 45404
H(36) H(5) 2.484 ? . 45404
H(36) H(6) 3.494 ? . 65502
H(36) H(6) 3.312 ? . 45404
H(36) H(7) 3.013 ? . 45404
H(40) F(4) 2.959 ? . 45404
H(40) F(5) 3.534 ? . 45404
H(40) H(2) 3.524 ? . 45404
H(40) H(4) 3.391 ? . 55404
H(40) H(7) 3.382 ? . 45404
H(40) H(9) 3.180 ? . 45404
H(41) F(1) 2.505 ? . .
H(41) F(3) 3.244 ? . .
H(41) F(4) 3.382 ? . 45404
H(41) C(1) 3.585 ? . 55404
H(41) C(6) 3.161 ? . 55404
H(41) H(4) 3.005 ? . 55404
H(41) H(11) 2.697 ? . 55404
H(41) H(12) 2.916 ? . 55404
H(41) H(16) 3.021 ? . 75503
H(42) Sb(1) 3.515 ? . 45404
H(42) F(2) 2.816 ? . 45404
H(42) F(4) 2.793 ? . 45404
H(42) F(5) 2.943 ? . 45404
H(42) C(13) 3.179 ? . 75503
H(42) H(9) 3.138 ? . 45404
H(42) H(12) 3.345 ? . 55404
H(42) H(16) 2.847 ? . 75503
H(42) H(25) 2.525 ? . 75503
H(42) H(26) 3.358 ? . 75503
H(42) H(27) 3.202 ? . 75503

loop_
_geom_torsion_atom_site_label_1
_geom_torsion_atom_site_label_2
_geom_torsion_atom_site_label_3
_geom_torsion_atom_site_label_4
_geom_torsion
_geom_torsion_publ_flag
_geom_torsion_site_symmetry_1
_geom_torsion_site_symmetry_2
_geom_torsion_site_symmetry_3
_geom_torsion_site_symmetry_4
N(1) Cu(1) N(2) C(3) -48.30(12) ? . . . .
N(1) Cu(1) N(2) C(11) 78.70(14) ? . . . .
N(2) Cu(1) N(1) C(1) 47.33(11) ? . . . .
N(2) Cu(1) N(1) C(7) -83.02(11) ? . . . .
N(1) Cu(1) N(3) C(5) 46.68(13) ? . . . .
N(1) Cu(1) N(3) C(15) -83.00(15) ? . . . .
N(3) Cu(1) N(1) C(1) -47.75(11) ? . . . .
N(3) Cu(1) N(1) C(7) -178.11(11) ? . . . .
N(1) Cu(1) N(4) C(19) 163.5(6) ? . . . .
N(4) Cu(1) N(1) C(1) -177.88(11) ? . . . .
N(4) Cu(1) N(1) C(7) 51.77(15) ? . . . .
N(2) Cu(1) N(3) C(5) -48.13(14) ? . . . .
N(2) Cu(1) N(3) C(15) -177.80(15) ? . . . .
N(3) Cu(1) N(2) C(3) 47.66(13) ? . . . .
N(3) Cu(1) N(2) C(11) 174.66(14) ? . . . .
N(2) Cu(1) N(4) C(19) -67.4(7) ? . . . .
N(4) Cu(1) N(2) C(3) 162.95(11) ? . . . .
N(4) Cu(1) N(2) C(11) -70.05(15) ? . . . .
N(3) Cu(1) N(4) C(19) 38.0(7) ? . . . .
N(4) Cu(1) N(3) C(5) -166.33(13) ? . . . .
N(4) Cu(1) N(3) C(15) 63.99(17) ? . . . .
Cu(1) N(1) C(1) C(2) -61.90(16) ? . . . .
Cu(1) N(1) C(1) C(6) 62.22(17) ? . . . .
Cu(1) N(1) C(7) C(8) -36.69(18) ? . . . .
C(1) N(1) C(7) C(8) -166.72(15) ? . . . .
C(7) N(1) C(1) C(2) 72.1(2) ? . . . .
C(7) N(1) C(1) C(6) -163.74(16) ? . . . .
Cu(1) N(2) C(3) C(2) 62.58(16) ? . . . .
Cu(1) N(2) C(3) C(4) -61.39(16) ? . . . .
Cu(1) N(2) C(11) C(12) 72.11(18) ? . . . .
C(3) N(2) C(11) C(12) -162.24(15) ? . . . .
C(11) N(2) C(3) C(2) -64.53(19) ? . . . .
C(11) N(2) C(3) C(4) 171.50(15) ? . . . .
Cu(1) N(3) C(5) C(4) 63.45(16) ? . . . .
Cu(1) N(3) C(5) C(6) -61.15(17) ? . . . .
Cu(1) N(3) C(15) C(16) -55.9(2) ? . . . .
C(5) N(3) C(15) C(16) 175.78(15) ? . . . .
C(15) N(3) C(5) C(4) -162.81(14) ? . . . .
C(15) N(3) C(5) C(6) 72.59(18) ? . . . .
Cu(1) N(4) C(19) C(20) -7(9) ? . . . .
N(1) C(1) C(2) C(3) 72.06(19) ? . . . .
N(1) C(1) C(6) C(5) -74.54(18) ? . . . .
C(2) C(1) C(6) C(5) 51.3(2) ? . . . .
C(6) C(1) C(2) C(3) -52.2(2) ? . . . .
C(1) C(2) C(3) N(2) -72.63(19) ? . . . .
C(1) C(2) C(3) C(4) 51.13(18) ? . . . .
N(2) C(3) C(4) C(5) 75.6(2) ? . . . .
C(2) C(3) C(4) C(5) -49.1(2) ? . . . .
C(3) C(4) C(5) N(3) -77.6(2) ? . . . .
C(3) C(4) C(5) C(6) 47.8(2) ? . . . .
N(3) C(5) C(6) C(1) 75.61(18) ? . . . .
C(4) C(5) C(6) C(1) -49.00(19) ? . . . .
N(1) C(7) C(8) C(9) 172.07(17) ? . . . .
N(1) C(7) C(8) C(10) -63.2(2) ? . . . .
N(2) C(11) C(12) C(13) -160.0(2) ? . . . .
N(2) C(11) C(12) C(14) 77.1(2) ? . . . .
N(3) C(15) C(16) C(17) -177.44(16) ? . . . .
N(3) C(15) C(16) C(18) -54.0(2) ? . . . .
